data_7714042
loop_
_publ_author_name
'Kedia, Moon'
'Khatun, Sajmina'
'Phukon, Upasana'
'Bhaskaran, Shankar'
'Rengan, Aravind Kumar'
'Malaichamy, Sathiyendiran'

_publ_section_title
;
 Trinuclear Rhenium(I)-based Metallocages as Anticancer Agent Towards
 Human Cervical Cancer Cells
;
_journal_name_full 'Dalton Transactions'
_journal_paper_doi 10.1039/D3DT02535G
_journal_year 2023
_chemical_formula_moiety '2(C72 H45 N12 O9 Re3), 3(C7 H8)'
_chemical_formula_sum 'C165 H114 N24 O18 Re6'
_chemical_formula_weight 3838.00
_space_group_crystal_system monoclinic
_space_group_IT_number 14
_space_group_name_Hall '-P 2ybc'
_space_group_name_H-M_alt 'P 1 21/c 1'
_atom_sites_solution_hydrogens geom
_audit_creation_method SHELXL-2018/3
_audit_update_record
;
2023-09-22 deposited with the CCDC.	2023-09-27 downloaded from the CCDC.
;
_cell_angle_alpha 90
_cell_angle_beta 93.7240(10)
_cell_angle_gamma 90
_cell_formula_units_Z 2
_cell_length_a 24.1112(4)
_cell_length_b 15.4419(3)
_cell_length_c 20.2080(3)
_cell_measurement_reflns_used 28612
_cell_measurement_temperature 296(2)
_cell_measurement_theta_max 26.6940
_cell_measurement_theta_min 1.9640
_cell_volume 7508.0(2)
_computing_cell_refinement 'CrysAlisPro 1.171.40.35a (Rigaku OD, 2018)'
_computing_data_collection 'CrysAlisPro 1.171.40.35a (Rigaku OD, 2018)'
_computing_data_reduction 'CrysAlisPro 1.171.40.35a (Rigaku OD, 2018)'
_computing_molecular_graphics 'ORTEP-3 (Farrugia, 1997)'
_computing_publication_material 'SHELXL-97 (Sheldrick, 2008)'
_computing_structure_refinement 'SHELXL-2018/3 (Sheldrick, 2018)'
_computing_structure_solution 'SHELXS-97 (Sheldrick 2008)'
_diffrn_ambient_temperature 296(2)
_diffrn_measured_fraction_theta_full 0.998
_diffrn_measured_fraction_theta_max 0.998
_diffrn_measurement_device_type 'XtaLAB Synergy, Single source at offset/far, HyPix3000'
_diffrn_measurement_method '\w scans'
_diffrn_radiation_type MoK\a
_diffrn_radiation_wavelength 0.71073
_diffrn_reflns_av_R_equivalents 0.0917
_diffrn_reflns_av_unetI/netI 0.0770
_diffrn_reflns_Laue_measured_fraction_full 0.998
_diffrn_reflns_Laue_measured_fraction_max 0.998
_diffrn_reflns_limit_h_max 28
_diffrn_reflns_limit_h_min -28
_diffrn_reflns_limit_k_max 18
_diffrn_reflns_limit_k_min -18
_diffrn_reflns_limit_l_max 24
_diffrn_reflns_limit_l_min -23
_diffrn_reflns_number 60010
_diffrn_reflns_point_group_measured_fraction_full 0.998
_diffrn_reflns_point_group_measured_fraction_max 0.998
_diffrn_reflns_theta_full 24.999
_diffrn_reflns_theta_max 24.999
_diffrn_reflns_theta_min 2.020
_exptl_absorpt_coefficient_mu 4.891
_exptl_absorpt_correction_T_max 1.00000
_exptl_absorpt_correction_T_min 0.02573
_exptl_absorpt_correction_type multi-scan
_exptl_absorpt_process_details
;
CrysAlisPro 1.171.40.35a (Rigaku Oxford Diffraction, 2018)
Empirical absorption correction using spherical harmonics,
 implemented in SCALE3 ABSPACK scaling algorithm.
;
_exptl_crystal_colour 'Golden Orange'
_exptl_crystal_density_diffrn 1.698
_exptl_crystal_description Block
_exptl_crystal_F_000 3732
_exptl_crystal_size_max 0.120
_exptl_crystal_size_mid 0.100
_exptl_crystal_size_min 0.080
_refine_diff_density_max 2.476
_refine_diff_density_min -1.804
_refine_diff_density_rms 0.144
_refine_ls_extinction_method none
_refine_ls_goodness_of_fit_ref 1.045
_refine_ls_hydrogen_treatment constr
_refine_ls_matrix_type full
_refine_ls_number_parameters 1032
_refine_ls_number_reflns 13194
_refine_ls_number_restraints 589
_refine_ls_restrained_S_all 1.027
_refine_ls_R_factor_all 0.0708
_refine_ls_R_factor_gt 0.0494
_refine_ls_shift/su_max 0.002
_refine_ls_shift/su_mean 0.000
_refine_ls_structure_factor_coef Fsqd
_refine_ls_weighting_details 'w=1/[\s^2^(Fo^2^)+(0.0605P)^2^] where P=(Fo^2^+2Fc^2^)/3'
_refine_ls_weighting_scheme calc
_refine_ls_wR_factor_gt 0.1178
_refine_ls_wR_factor_ref 0.1255
_reflns_Friedel_coverage 0.000
_reflns_number_gt 9659
_reflns_number_total 13194
_reflns_threshold_expression 'I > 2\s(I)'
_cod_data_source_file d3dt02535g2.cif
_cod_data_source_block MS89
_cod_original_sg_symbol_H-M 'P 21/c'
_cod_database_code 7714042
_shelx_shelxl_version_number 2018/3
_shelx_space_group_comment
;
The symmetry employed for this shelxl refinement is uniquely defined
by the following loop, which should always be used as a source of
symmetry information in preference to the above space-group names.
They are only intended as comments.
;
_shelx_estimated_absorpt_t_min 0.591
_shelx_estimated_absorpt_t_max 0.696

loop_
_space_group_symop_operation_xyz
'x, y, z'
'-x, y+1/2, -z+1/2'
'-x, -y, -z'
'x, -y-1/2, z-1/2'

loop_
_atom_site_label
_atom_site_type_symbol
_atom_site_fract_x
_atom_site_fract_y
_atom_site_fract_z
_atom_site_U_iso_or_equiv
_atom_site_adp_type
_atom_site_occupancy
_atom_site_site_symmetry_order
_atom_site_calc_flag
_atom_site_refinement_flags_posn
_atom_site_refinement_flags_adp
_atom_site_refinement_flags_occupancy
_atom_site_disorder_assembly
_atom_site_disorder_group
Re1 Re 0.82661(2) 0.58758(2) 0.76114(2) 0.04681(11) Uani 1 1 d . . . . .
Re2 Re 0.63558(2) 0.37162(2) 0.88597(2) 0.04577(11) Uani 1 1 d . . . . .
Re3 Re 0.87811(2) 0.20887(2) 0.87145(2) 0.04434(11) Uani 1 1 d . . . . .
O1 O 0.8907(3) 0.3265(5) 0.9936(3) 0.090(2) Uani 1 1 d . . . . .
O2 O 0.8767(3) 0.0557(5) 0.9677(3) 0.088(2) Uani 1 1 d . . . . .
O3 O 1.0052(3) 0.1933(5) 0.8785(3) 0.091(2) Uani 1 1 d . . . . .
O4 O 0.7043(3) 0.4542(5) 1.0023(3) 0.085(2) Uani 1 1 d . . . . .
O5 O 0.5726(3) 0.2622(5) 0.9821(3) 0.091(2) Uani 1 1 d . . . . .
O6 O 0.5427(3) 0.5059(5) 0.8921(3) 0.098(2) Uani 1 1 d . . . . .
O7 O 0.8386(3) 0.6237(5) 0.9097(3) 0.107(3) Uani 1 1 d . . . . .
O8 O 0.9412(3) 0.6659(5) 0.7484(3) 0.100(3) Uani 1 1 d . . . . .
O9 O 0.7760(4) 0.7688(5) 0.7447(4) 0.113(3) Uani 1 1 d . . . . .
N1 N 0.7005(3) 0.2743(4) 0.8774(3) 0.0431(16) Uani 1 1 d . . . . .
N2 N 0.7870(3) 0.2162(4) 0.8675(3) 0.0457(16) Uani 1 1 d . . . . .
N3 N 0.8626(3) 0.1347(4) 0.7800(3) 0.0468(17) Uani 1 1 d . . . . .
N4 N 0.8263(3) 0.1068(5) 0.6779(3) 0.0551(18) Uani 1 1 d . . . . .
N5 N 0.8781(2) 0.3202(4) 0.8035(2) 0.0419(15) Uani 1 1 d . . . . .
N6 N 0.8614(3) 0.4574(4) 0.7673(3) 0.0470(16) Uani 1 1 d . . . . .
N7 N 0.8110(3) 0.5540(4) 0.6568(3) 0.0465(16) Uani 1 1 d . . . . .
N8 N 0.7725(3) 0.4813(4) 0.5704(3) 0.0512(17) Uani 1 1 d . . . . .
N9 N 0.7451(3) 0.5310(5) 0.7704(3) 0.0534(18) Uani 1 1 d . . . . .
N10 N 0.6766(3) 0.4499(4) 0.8137(3) 0.0485(17) Uani 1 1 d . . . . .
N11 N 0.5984(3) 0.3065(4) 0.7985(3) 0.0480(17) Uani 1 1 d . . . . .
N12 N 0.5935(3) 0.2448(5) 0.6997(3) 0.0494(17) Uani 1 1 d . . . . .
C1 C 0.6015(4) 0.4821(6) 0.7222(4) 0.068(3) Uani 1 1 d . . . . .
H1 H 0.573241 0.450783 0.740322 0.082 Uiso 1 1 calc R U . . .
C2 C 0.5916(4) 0.5249(6) 0.6609(4) 0.079(3) Uani 1 1 d D U . . .
C3 C 0.5438(12) 0.5296(19) 0.6172(14) 0.089(4) Uani 0.21(7) 1 d D U P A 1
H3 H 0.512879 0.498049 0.628104 0.107 Uiso 0.21(7) 1 calc R U P A 1
C3A C 0.5382(6) 0.5160(11) 0.6282(9) 0.096(4) Uani 0.79(7) 1 d D U P A 2
H3A H 0.511637 0.480386 0.645551 0.115 Uiso 0.79(7) 1 calc R U P A 2
C4 C 0.539(2) 0.576(2) 0.5610(13) 0.092(4) Uani 0.21(7) 1 d D U P A 1
H4 H 0.505769 0.574678 0.535735 0.110 Uiso 0.21(7) 1 calc R U P A 1
C4A C 0.5262(10) 0.5608(14) 0.5705(9) 0.104(4) Uani 0.79(7) 1 d D U P A 2
H4A H 0.491003 0.557422 0.549038 0.125 Uiso 0.79(7) 1 calc R U P A 2
C5 C 0.583(2) 0.628(2) 0.5378(11) 0.092(4) Uani 0.21(7) 1 d D U P A 1
H5 H 0.578896 0.659303 0.498541 0.110 Uiso 0.21(7) 1 calc R U P A 1
C5A C 0.5684(10) 0.6129(13) 0.5434(7) 0.097(4) Uani 0.79(7) 1 d D U P A 2
H5A H 0.560171 0.643395 0.504344 0.116 Uiso 0.79(7) 1 calc R U P A 2
C6 C 0.632(2) 0.6291(16) 0.5754(10) 0.089(5) Uani 0.21(7) 1 d D U P A 1
H6 H 0.662536 0.661265 0.563555 0.107 Uiso 0.21(7) 1 calc R U P A 1
C6A C 0.6191(9) 0.6185(12) 0.5732(5) 0.091(4) Uani 0.79(7) 1 d D U P A 2
H6A H 0.646027 0.650340 0.552822 0.109 Uiso 0.79(7) 1 calc R U P A 2
C7 C 0.6338(4) 0.5778(7) 0.6348(4) 0.072(3) Uani 1 1 d D U . . .
C8 C 0.6840(4) 0.5863(6) 0.6692(4) 0.071(3) Uani 1 1 d . . . . .
H8 H 0.710675 0.623104 0.653546 0.085 Uiso 1 1 calc R U . . .
C9 C 0.6955(4) 0.5403(6) 0.7276(4) 0.058(2) Uani 1 1 d . . . . .
C10 C 0.6526(4) 0.4872(6) 0.7544(4) 0.055(2) Uani 1 1 d . . . . .
C11 C 0.7266(3) 0.4829(6) 0.8178(3) 0.053(2) Uani 1 1 d . . . . .
H11 H 0.749740 0.472065 0.855528 0.064 Uiso 1 1 calc R U . . .
C12 C 0.6949(3) 0.1857(6) 0.8627(3) 0.049(2) Uani 1 1 d . . . . .
C13 C 0.6477(4) 0.1341(6) 0.8574(4) 0.066(3) Uani 1 1 d . . . . .
H13 H 0.612758 0.157626 0.862502 0.079 Uiso 1 1 calc R U . . .
C14 C 0.6540(4) 0.0460(7) 0.8441(4) 0.064(2) Uani 1 1 d D . . . .
C15 C 0.6113(10) -0.0176(13) 0.8513(18) 0.090(5) Uani 0.54(4) 1 d D U P B 1
H15 H 0.577199 0.000265 0.865477 0.108 Uiso 0.54(4) 1 calc R U P B 1
C15A C 0.6042(9) -0.0028(18) 0.8242(19) 0.086(5) Uani 0.46(4) 1 d D U P B 2
H15A H 0.569636 0.024235 0.822405 0.103 Uiso 0.46(4) 1 calc R U P B 2
C16 C 0.6186(11) -0.1003(12) 0.8385(18) 0.086(5) Uani 0.54(4) 1 d D U P B 1
H16 H 0.588279 -0.137436 0.838526 0.104 Uiso 0.54(4) 1 calc R U P B 1
C16A C 0.6080(13) -0.0860(18) 0.808(2) 0.089(5) Uani 0.46(4) 1 d D U P B 2
H16A H 0.576123 -0.118288 0.797727 0.107 Uiso 0.46(4) 1 calc R U P B 2
C17 C 0.6717(11) -0.1351(12) 0.8245(17) 0.090(5) Uani 0.54(4) 1 d D U P B 1
H17 H 0.677273 -0.193953 0.817795 0.108 Uiso 0.54(4) 1 calc R U P B 1
C17A C 0.6622(13) -0.1260(14) 0.808(2) 0.090(5) Uani 0.46(4) 1 d D U P B 2
H17A H 0.664579 -0.184753 0.798465 0.108 Uiso 0.46(4) 1 calc R U P B 2
C18 C 0.7127(4) -0.0771(7) 0.8217(5) 0.079(3) Uani 1 1 d . U . . .
H18 H 0.747013 -0.096984 0.809542 0.095 Uiso 1 1 calc R U . B 1
C19 C 0.7078(4) 0.0104(6) 0.8356(3) 0.059(2) Uani 1 1 d D . . . .
C20 C 0.7547(3) 0.0632(6) 0.8419(3) 0.052(2) Uani 1 1 d . . . . .
H20 H 0.789887 0.040479 0.836502 0.062 Uiso 1 1 calc R U . . .
C21 C 0.7480(3) 0.1500(6) 0.8562(3) 0.046(2) Uani 1 1 d . . . . .
C22 C 0.7554(3) 0.2848(5) 0.8811(3) 0.048(2) Uani 1 1 d . . . . .
H22 H 0.771342 0.337988 0.892670 0.057 Uiso 1 1 calc R U . . .
C23 C 0.8550(3) 0.3972(5) 0.8119(3) 0.045(2) Uani 1 1 d . . . . .
H23 H 0.834802 0.408124 0.848683 0.054 Uiso 1 1 calc R U . . .
C24 C 0.9058(3) 0.3306(5) 0.7454(3) 0.0426(18) Uani 1 1 d . . . . .
C25 C 0.9387(3) 0.2743(5) 0.7112(3) 0.050(2) Uani 1 1 d . . . . .
H25 H 0.945025 0.218026 0.726202 0.060 Uiso 1 1 calc R U . . .
C26 C 0.9622(3) 0.3041(6) 0.6536(3) 0.053(2) Uani 1 1 d . . . . .
C27 C 0.9956(4) 0.2492(7) 0.6166(4) 0.066(3) Uani 1 1 d . . . . .
H27 H 0.999457 0.190937 0.627742 0.079 Uiso 1 1 calc R U . . .
C28 C 1.0220(4) 0.2823(7) 0.5644(4) 0.082(3) Uani 1 1 d . . . . .
H28 H 1.045018 0.246554 0.541279 0.099 Uiso 1 1 calc R U . . .
C29 C 1.0153(4) 0.3685(7) 0.5451(4) 0.074(3) Uani 1 1 d . . . . .
H29 H 1.033403 0.388703 0.508893 0.088 Uiso 1 1 calc R U . . .
C30 C 0.9831(4) 0.4234(6) 0.5776(4) 0.065(3) Uani 1 1 d . . . . .
H30 H 0.979936 0.480827 0.564099 0.078 Uiso 1 1 calc R U . . .
C31 C 0.9537(3) 0.3942(6) 0.6326(3) 0.050(2) Uani 1 1 d . . . . .
C32 C 0.9211(3) 0.4479(6) 0.6670(3) 0.051(2) Uani 1 1 d . . . . .
H32 H 0.915329 0.505013 0.653583 0.061 Uiso 1 1 calc R U . . .
C33 C 0.8969(3) 0.4166(5) 0.7217(3) 0.0440(19) Uani 1 1 d . . . . .
C34 C 0.8152(3) 0.6046(5) 0.6006(3) 0.049(2) Uani 1 1 d . . . . .
C35 C 0.8394(4) 0.6840(6) 0.5932(4) 0.065(2) Uani 1 1 d . . . . .
H35 H 0.856975 0.712956 0.628990 0.078 Uiso 1 1 calc R U . . .
C36 C 0.8364(5) 0.7189(7) 0.5305(5) 0.092(4) Uani 1 1 d . . . . .
H36 H 0.850962 0.773802 0.523887 0.110 Uiso 1 1 calc R U . . .
C37 C 0.8116(5) 0.6728(8) 0.4762(5) 0.096(4) Uani 1 1 d . . . . .
H37 H 0.810975 0.697588 0.434197 0.115 Uiso 1 1 calc R U . . .
C38 C 0.7889(4) 0.5941(6) 0.4831(4) 0.070(3) Uani 1 1 d . . . . .
H38 H 0.772670 0.563774 0.447082 0.084 Uiso 1 1 calc R U . . .
C39 C 0.7911(3) 0.5602(6) 0.5475(4) 0.053(2) Uani 1 1 d . . . . .
C40 C 0.7861(3) 0.4823(6) 0.6357(3) 0.049(2) Uani 1 1 d . . . . .
H40 H 0.778749 0.436457 0.663661 0.059 Uiso 1 1 calc R U . . .
C41 C 0.8798(3) 0.0516(6) 0.7625(4) 0.053(2) Uani 1 1 d . . . . .
C42 C 0.9106(4) -0.0103(7) 0.7980(5) 0.077(3) Uani 1 1 d . . . . .
H42 H 0.925171 -0.000148 0.841072 0.092 Uiso 1 1 calc R U . . .
C43 C 0.9184(5) -0.0863(8) 0.7667(6) 0.109(4) Uani 1 1 d . . . . .
H43 H 0.939085 -0.129308 0.789068 0.131 Uiso 1 1 calc R U . . .
C44 C 0.8968(5) -0.1030(8) 0.7026(7) 0.124(5) Uani 1 1 d . . . . .
H44 H 0.904097 -0.156223 0.683534 0.149 Uiso 1 1 calc R U . . .
C45 C 0.8650(5) -0.0434(7) 0.6662(5) 0.091(4) Uani 1 1 d . . . . .
H45 H 0.850286 -0.054786 0.623339 0.109 Uiso 1 1 calc R U . . .
C46 C 0.8565(4) 0.0334(6) 0.6974(4) 0.060(2) Uani 1 1 d . . . . .
C47 C 0.8310(3) 0.1648(5) 0.7281(3) 0.0458(19) Uani 1 1 d . . . . .
H47 H 0.814354 0.219101 0.726719 0.055 Uiso 1 1 calc R U . . .
C48 C 0.5438(3) 0.2775(5) 0.7854(3) 0.046(2) Uani 1 1 d . . . . .
C49 C 0.4971(3) 0.2803(6) 0.8214(4) 0.055(2) Uani 1 1 d . . . . .
H49 H 0.497737 0.308088 0.862265 0.066 Uiso 1 1 calc R U . . .
C50 C 0.4502(4) 0.2414(7) 0.7952(4) 0.072(3) Uani 1 1 d . . . . .
H50 H 0.418512 0.242754 0.819196 0.086 Uiso 1 1 calc R U . . .
C51 C 0.4474(4) 0.2000(6) 0.7347(4) 0.067(3) Uani 1 1 d . . . . .
H51 H 0.414342 0.173916 0.719078 0.080 Uiso 1 1 calc R U . . .
C52 C 0.4929(4) 0.1965(6) 0.6968(4) 0.066(3) Uani 1 1 d . . . . .
H52 H 0.491602 0.168913 0.655831 0.079 Uiso 1 1 calc R U . . .
C53 C 0.5411(4) 0.2369(6) 0.7235(3) 0.055(2) Uani 1 1 d . . . . .
C54 C 0.6254(3) 0.2866(5) 0.7459(3) 0.049(2) Uani 1 1 d . . . . .
H54 H 0.662519 0.300285 0.741429 0.059 Uiso 1 1 calc R U . . .
C55 C 0.6061(4) 0.2173(7) 0.6335(4) 0.079(3) Uani 1 1 d . . . . .
H55A H 0.579967 0.244348 0.601342 0.095 Uiso 1 1 calc R U . . .
H55B H 0.601223 0.155106 0.629932 0.095 Uiso 1 1 calc R U . . .
C56 C 0.6654(4) 0.2406(7) 0.6168(3) 0.064(3) Uani 1 1 d . . . . .
C57 C 0.7076(4) 0.1772(6) 0.6253(3) 0.063(3) Uani 1 1 d . . . . .
H57 H 0.699646 0.123981 0.644128 0.075 Uiso 1 1 calc R U . . .
C58 C 0.7603(4) 0.1936(6) 0.6060(3) 0.052(2) Uani 1 1 d . . . . .
C59 C 0.7706(4) 0.2710(6) 0.5766(3) 0.051(2) Uani 1 1 d . . . . .
H59 H 0.805846 0.281830 0.562342 0.062 Uiso 1 1 calc R U . . .
C60 C 0.7302(4) 0.3330(6) 0.5675(3) 0.048(2) Uani 1 1 d . . . . .
C61 C 0.6782(4) 0.3176(6) 0.5876(3) 0.051(2) Uani 1 1 d . . . . .
H61 H 0.650973 0.360012 0.581381 0.061 Uiso 1 1 calc R U . . .
C62 C 0.7409(4) 0.4163(6) 0.5303(4) 0.070(3) Uani 1 1 d . . . . .
H62A H 0.761126 0.402557 0.491709 0.084 Uiso 1 1 calc R U . . .
H62B H 0.705470 0.441150 0.514713 0.084 Uiso 1 1 calc R U . . .
C63 C 0.8016(4) 0.1214(7) 0.6105(4) 0.084(3) Uani 1 1 d . . . . .
H63A H 0.783525 0.068599 0.594724 0.101 Uiso 1 1 calc R U . . .
H63B H 0.831103 0.134222 0.581529 0.101 Uiso 1 1 calc R U . . .
C64 C 0.5971(3) 0.3021(6) 0.9462(4) 0.053(2) Uani 1 1 d . . . . .
C65 C 0.6780(4) 0.4251(6) 0.9596(4) 0.061(2) Uani 1 1 d . . . . .
C66 C 0.5777(4) 0.4563(7) 0.8899(4) 0.062(2) Uani 1 1 d . . . . .
C67 C 0.8353(4) 0.6094(6) 0.8547(4) 0.062(2) Uani 1 1 d . . . . .
C68 C 0.7944(4) 0.7010(6) 0.7505(4) 0.068(3) Uani 1 1 d . . . . .
C69 C 0.8988(4) 0.6358(7) 0.7522(4) 0.062(3) Uani 1 1 d . . . . .
C70 C 0.8857(3) 0.2821(6) 0.9477(4) 0.054(2) Uani 1 1 d . . . . .
C71 C 0.8776(3) 0.1125(7) 0.9304(4) 0.061(2) Uani 1 1 d . . . . .
C72 C 0.9567(4) 0.1993(6) 0.8740(3) 0.058(2) Uani 1 1 d . . . . .
C77 C 0.6008(5) 0.6067(8) 1.0380(6) 0.159(6) Uani 1 1 d DG U . . .
H77 H 0.569471 0.604369 1.008645 0.191 Uiso 1 1 calc R U . . .
C76 C 0.5997(4) 0.5688(7) 1.1003(7) 0.227(8) Uani 1 1 d DG U . . .
H76 H 0.567740 0.541202 1.112656 0.273 Uiso 1 1 calc R U . . .
C75 C 0.6465(6) 0.5723(7) 1.1442(4) 0.210(8) Uani 1 1 d DG U . . .
H75 H 0.645848 0.546995 1.185881 0.252 Uiso 1 1 calc R U . . .
C74 C 0.6944(5) 0.6136(8) 1.1257(6) 0.170(6) Uani 1 1 d DG U . . .
H74 H 0.725689 0.615954 1.155095 0.204 Uiso 1 1 calc R U . . .
C73 C 0.6954(5) 0.6515(7) 1.0634(7) 0.208(7) Uani 1 1 d DG U . . .
H73 H 0.727422 0.679120 1.051084 0.250 Uiso 1 1 calc R U . . .
C78 C 0.6486(6) 0.6480(8) 1.0196(5) 0.210(7) Uani 1 1 d DG U . . .
C79 C 0.6563(10) 0.6855(15) 0.9573(9) 0.299(10) Uani 1 1 d D U . . .
H79A H 0.622575 0.680895 0.929648 0.449 Uiso 1 1 calc R U . . .
H79B H 0.666047 0.745460 0.963101 0.449 Uiso 1 1 calc R U . . .
H79C H 0.685677 0.655775 0.936779 0.449 Uiso 1 1 calc R U . . .
C84 C 1.0331(11) 0.0410(17) 0.5058(13) 0.175(6) Uani 0.5 1 d DG U P C -1
H84 H 1.054958 0.084196 0.488838 0.209 Uiso 0.5 1 calc R U P C -1
C85 C 0.9931(13) -0.001(2) 0.4647(9) 0.172(7) Uani 0.5 1 d DG U P C -1
C80 C 0.9604(10) -0.0653(17) 0.4901(12) 0.178(6) Uani 0.5 1 d DG U P C -1
H80 H 0.933593 -0.093200 0.462554 0.214 Uiso 0.5 1 calc R U P C -1
C81 C 0.9676(10) -0.0881(14) 0.5566(13) 0.173(7) Uani 0.5 1 d DG U P C -1
H81 H 0.945727 -0.131298 0.573603 0.207 Uiso 0.5 1 calc R U P C -1
C82 C 1.0076(12) -0.0464(18) 0.5978(8) 0.174(7) Uani 0.5 1 d DG U P C -1
H82 H 1.012477 -0.061650 0.642271 0.209 Uiso 0.5 1 calc R U P C -1
C83 C 1.0403(10) 0.0182(17) 0.5724(12) 0.175(7) Uani 0.5 1 d DG U P C -1
H83 H 1.067093 0.046097 0.599890 0.210 Uiso 0.5 1 calc R U P C -1
C86 C 0.9843(16) 0.025(3) 0.3917(12) 0.175(10) Uani 0.5 1 d D U P C -1
H86A H 1.009892 0.069897 0.381959 0.262 Uiso 0.5 1 calc R U P C -1
H86B H 0.990447 -0.024674 0.364334 0.262 Uiso 0.5 1 calc R U P C -1
H86C H 0.946887 0.045166 0.382870 0.262 Uiso 0.5 1 calc R U P C -1

loop_
_atom_site_aniso_label
_atom_site_aniso_U_11
_atom_site_aniso_U_22
_atom_site_aniso_U_33
_atom_site_aniso_U_23
_atom_site_aniso_U_13
_atom_site_aniso_U_12
Re1 0.0509(2) 0.0427(2) 0.04678(18) -0.00696(14) 0.00291(14) -0.00021(17)
Re2 0.0458(2) 0.0573(2) 0.03459(16) -0.00432(14) 0.00515(13) 0.00537(17)
Re3 0.0396(2) 0.0528(2) 0.04080(17) 0.00536(14) 0.00364(13) 0.00272(16)
O1 0.090(5) 0.113(6) 0.066(4) -0.034(4) 0.013(3) -0.014(5)
O2 0.093(5) 0.085(6) 0.085(4) 0.042(4) -0.008(4) -0.008(4)
O3 0.048(4) 0.151(8) 0.074(4) 0.013(4) 0.005(3) 0.009(5)
O4 0.105(6) 0.081(5) 0.065(4) -0.023(3) -0.030(4) 0.002(4)
O5 0.084(5) 0.141(7) 0.049(3) 0.017(4) 0.013(3) -0.015(5)
O6 0.083(5) 0.092(6) 0.118(5) -0.015(4) -0.002(4) 0.038(5)
O7 0.137(7) 0.131(7) 0.051(4) -0.037(4) -0.005(4) 0.007(5)
O8 0.073(5) 0.136(7) 0.090(5) -0.014(5) 0.010(4) -0.043(5)
O9 0.141(8) 0.061(5) 0.137(6) -0.009(5) 0.020(5) 0.051(5)
N1 0.038(4) 0.046(4) 0.045(3) -0.009(3) 0.003(3) 0.000(3)
N2 0.047(4) 0.048(4) 0.043(3) 0.004(3) 0.007(3) 0.000(4)
N3 0.042(4) 0.052(5) 0.047(3) 0.004(3) 0.008(3) 0.010(3)
N4 0.066(5) 0.048(5) 0.049(4) 0.002(3) -0.003(3) 0.006(4)
N5 0.043(4) 0.047(4) 0.036(3) 0.001(3) 0.004(3) 0.002(3)
N6 0.052(4) 0.047(4) 0.042(3) -0.002(3) 0.002(3) 0.007(4)
N7 0.052(4) 0.041(4) 0.045(3) -0.010(3) -0.003(3) -0.004(4)
N8 0.063(5) 0.050(5) 0.041(3) -0.003(3) 0.005(3) -0.001(4)
N9 0.052(4) 0.062(5) 0.046(3) -0.002(3) 0.003(3) -0.001(4)
N10 0.055(4) 0.048(4) 0.043(3) -0.003(3) 0.002(3) -0.006(4)
N11 0.038(4) 0.069(5) 0.038(3) -0.002(3) 0.001(3) -0.014(4)
N12 0.049(4) 0.060(5) 0.040(3) -0.008(3) 0.008(3) -0.010(4)
C1 0.050(6) 0.085(8) 0.069(5) 0.005(5) 0.000(4) -0.003(6)
C2 0.067(6) 0.104(7) 0.065(5) 0.007(5) -0.010(4) 0.004(6)
C3 0.067(8) 0.125(8) 0.072(7) 0.023(7) -0.013(7) -0.009(8)
C3A 0.066(7) 0.137(8) 0.081(6) 0.020(6) -0.016(6) -0.009(7)
C4 0.069(8) 0.129(8) 0.075(7) 0.025(7) -0.016(7) -0.011(8)
C4A 0.077(7) 0.146(8) 0.086(6) 0.031(7) -0.018(6) -0.017(7)
C5 0.071(8) 0.128(8) 0.075(7) 0.024(7) -0.014(7) -0.010(8)
C5A 0.075(8) 0.140(8) 0.074(6) 0.037(6) -0.009(6) -0.020(7)
C6 0.067(8) 0.125(9) 0.073(8) 0.023(8) -0.013(7) -0.006(8)
C6A 0.065(7) 0.133(8) 0.073(6) 0.036(6) -0.014(5) -0.007(7)
C7 0.060(5) 0.095(7) 0.061(5) 0.006(5) -0.006(4) 0.005(5)
C8 0.094(8) 0.060(7) 0.059(5) 0.000(5) 0.017(5) 0.017(6)
C9 0.051(6) 0.058(6) 0.064(5) -0.006(4) 0.000(4) 0.009(5)
C10 0.054(6) 0.056(6) 0.055(4) 0.001(4) 0.009(4) 0.004(5)
C11 0.053(6) 0.064(6) 0.043(4) -0.002(4) 0.002(4) 0.000(5)
C12 0.040(5) 0.063(6) 0.045(4) 0.000(4) 0.010(3) 0.000(5)
C13 0.051(6) 0.070(7) 0.077(6) -0.017(5) 0.015(5) 0.002(5)
C14 0.052(6) 0.063(7) 0.079(6) -0.015(5) 0.019(5) -0.007(5)
C15 0.072(8) 0.078(9) 0.121(11) -0.017(8) 0.023(8) -0.016(8)
C15A 0.072(9) 0.067(9) 0.120(12) -0.015(9) 0.016(9) -0.019(8)
C16 0.068(9) 0.071(8) 0.121(11) -0.010(8) 0.017(9) -0.030(8)
C16A 0.072(9) 0.075(9) 0.123(12) -0.018(9) 0.021(9) -0.024(8)
C17 0.082(9) 0.072(8) 0.117(11) -0.022(8) 0.012(9) -0.003(8)
C17A 0.079(9) 0.069(9) 0.122(12) -0.023(8) 0.011(9) -0.011(8)
C18 0.070(6) 0.063(6) 0.105(7) -0.022(5) 0.014(5) -0.014(5)
C19 0.072(7) 0.056(6) 0.050(4) -0.010(4) 0.009(4) -0.004(5)
C20 0.052(5) 0.058(6) 0.045(4) -0.002(4) 0.004(4) 0.008(5)
C21 0.044(5) 0.052(6) 0.041(4) 0.005(4) 0.003(3) -0.006(4)
C22 0.053(6) 0.048(6) 0.041(4) -0.001(4) 0.001(4) -0.004(5)
C23 0.048(5) 0.054(6) 0.035(4) 0.001(4) 0.007(3) 0.012(4)
C24 0.037(4) 0.051(5) 0.040(4) -0.004(4) 0.002(3) 0.001(4)
C25 0.052(5) 0.047(6) 0.052(4) 0.001(4) 0.009(4) -0.002(4)
C26 0.053(5) 0.058(6) 0.047(4) -0.001(4) 0.004(4) 0.004(5)
C27 0.068(6) 0.071(7) 0.060(5) -0.003(5) 0.024(4) 0.005(6)
C28 0.081(8) 0.097(9) 0.073(6) 0.003(6) 0.031(5) 0.021(7)
C29 0.066(7) 0.092(9) 0.065(5) 0.019(5) 0.015(5) 0.013(6)
C30 0.068(6) 0.076(7) 0.053(5) 0.012(4) 0.018(4) 0.009(6)
C31 0.048(5) 0.058(6) 0.044(4) 0.004(4) -0.003(4) -0.008(5)
C32 0.050(5) 0.053(6) 0.051(4) 0.000(4) 0.014(4) 0.000(5)
C33 0.038(5) 0.051(5) 0.043(4) 0.001(4) 0.003(3) 0.002(4)
C34 0.057(6) 0.045(5) 0.046(4) 0.003(4) 0.007(4) 0.002(4)
C35 0.080(7) 0.046(6) 0.069(5) 0.007(4) 0.012(5) -0.011(5)
C36 0.127(10) 0.078(8) 0.071(6) 0.016(6) 0.021(6) -0.009(7)
C37 0.142(11) 0.080(9) 0.068(6) 0.009(6) 0.020(6) -0.011(8)
C38 0.107(8) 0.053(6) 0.051(5) 0.007(4) 0.010(5) -0.013(6)
C39 0.059(6) 0.045(5) 0.054(4) 0.006(4) 0.006(4) 0.008(5)
C40 0.053(5) 0.061(6) 0.033(4) 0.006(4) 0.005(3) 0.010(5)
C41 0.043(5) 0.048(6) 0.069(5) 0.000(4) 0.005(4) 0.007(5)
C42 0.060(6) 0.066(7) 0.102(7) -0.007(6) -0.015(5) 0.012(6)
C43 0.122(11) 0.068(9) 0.131(10) -0.010(7) -0.039(8) 0.045(8)
C44 0.137(12) 0.068(9) 0.161(12) -0.047(8) -0.043(10) 0.035(8)
C45 0.116(10) 0.060(7) 0.091(7) -0.035(6) -0.027(6) 0.036(7)
C46 0.059(6) 0.051(6) 0.070(5) -0.008(5) 0.005(4) 0.003(5)
C47 0.053(5) 0.043(5) 0.042(4) 0.002(4) 0.008(3) 0.005(4)
C48 0.048(5) 0.048(5) 0.042(4) -0.001(3) 0.002(3) 0.003(4)
C49 0.047(5) 0.066(7) 0.054(4) 0.001(4) 0.010(4) -0.003(5)
C50 0.046(6) 0.092(8) 0.079(6) 0.008(6) 0.018(5) -0.008(6)
C51 0.051(6) 0.072(7) 0.076(6) 0.007(5) 0.004(5) -0.012(5)
C52 0.055(6) 0.077(7) 0.065(5) -0.008(5) 0.002(4) -0.020(5)
C53 0.052(5) 0.066(6) 0.045(4) 0.005(4) -0.004(4) -0.006(5)
C54 0.040(5) 0.068(6) 0.039(4) -0.006(4) 0.005(3) -0.002(4)
C55 0.073(7) 0.110(9) 0.057(5) -0.040(5) 0.020(5) -0.034(6)
C56 0.062(6) 0.097(8) 0.032(4) -0.021(5) 0.006(4) -0.005(6)
C57 0.092(8) 0.059(6) 0.035(4) -0.001(4) -0.003(4) -0.022(6)
C58 0.064(6) 0.058(6) 0.035(4) -0.004(4) 0.000(4) 0.015(5)
C59 0.060(6) 0.061(6) 0.034(4) -0.009(4) 0.006(3) -0.002(5)
C60 0.062(6) 0.053(6) 0.029(3) -0.005(3) -0.002(3) -0.013(5)
C61 0.060(6) 0.053(6) 0.038(4) -0.007(4) -0.001(4) 0.005(5)
C62 0.089(8) 0.071(7) 0.048(5) -0.002(4) -0.014(4) -0.015(6)
C63 0.121(9) 0.093(9) 0.039(4) -0.012(5) 0.003(5) 0.027(7)
C64 0.058(6) 0.057(6) 0.044(4) 0.000(4) 0.009(4) 0.007(5)
C65 0.056(6) 0.063(7) 0.066(5) 0.002(5) 0.007(4) 0.011(5)
C66 0.056(6) 0.072(7) 0.056(5) -0.010(5) -0.006(4) -0.002(6)
C67 0.055(6) 0.074(7) 0.058(5) -0.020(4) 0.003(4) -0.013(5)
C68 0.080(7) 0.048(6) 0.076(6) -0.010(5) 0.014(5) 0.017(6)
C69 0.045(6) 0.080(8) 0.061(5) -0.010(5) -0.002(4) -0.011(5)
C70 0.038(5) 0.068(7) 0.059(5) 0.003(4) 0.017(4) 0.003(5)
C71 0.034(5) 0.088(8) 0.062(5) 0.015(5) 0.000(4) -0.005(5)
C72 0.063(6) 0.077(7) 0.034(4) 0.000(4) 0.007(4) 0.001(5)
C77 0.159(6) 0.159(6) 0.159(6) -0.0008(10) 0.0103(11) 0.0003(10)
C76 0.227(9) 0.227(9) 0.228(9) -0.0006(10) 0.0149(12) 0.0005(10)
C75 0.210(8) 0.210(8) 0.210(8) -0.0008(10) 0.0137(12) 0.0005(10)
C74 0.170(6) 0.170(6) 0.170(6) -0.0008(10) 0.0108(11) 0.0003(10)
C73 0.208(7) 0.208(7) 0.208(7) -0.0003(10) 0.0133(11) 0.0001(10)
C78 0.210(7) 0.210(7) 0.210(7) -0.0002(10) 0.0136(11) 0.0002(10)
C79 0.300(10) 0.299(10) 0.300(10) 0.000(2) 0.019(2) 0.000(2)
C84 0.174(6) 0.174(6) 0.175(6) -0.0001(10) 0.0112(11) 0.0000(10)
C85 0.172(7) 0.172(7) 0.172(7) -0.0001(10) 0.0112(11) 0.0002(10)
C80 0.178(6) 0.178(6) 0.178(6) 0.0001(10) 0.0115(11) 0.0000(10)
C81 0.173(7) 0.173(7) 0.172(7) -0.0003(10) 0.0113(11) 0.0000(10)
C82 0.174(7) 0.174(7) 0.174(7) 0.0000(10) 0.0113(11) 0.0002(10)
C83 0.175(7) 0.175(7) 0.175(7) 0.0000(10) 0.0115(11) 0.0001(10)
C86 0.175(10) 0.175(10) 0.175(10) 0.000(2) 0.011(2) 0.001(2)

loop_
_atom_type_symbol
_atom_type_description
_atom_type_scat_dispersion_real
_atom_type_scat_dispersion_imag
_atom_type_scat_source
C C 0.0033 0.0016 'International Tables Vol C Tables 4.2.6.8 and 6.1.1.4'
H H 0.0000 0.0000 'International Tables Vol C Tables 4.2.6.8 and 6.1.1.4'
N N 0.0061 0.0033 'International Tables Vol C Tables 4.2.6.8 and 6.1.1.4'
O O 0.0106 0.0060 'International Tables Vol C Tables 4.2.6.8 and 6.1.1.4'
Re Re -1.0185 7.2310 'International Tables Vol C Tables 4.2.6.8 and 6.1.1.4'

loop_
_geom_angle_atom_site_label_1
_geom_angle_atom_site_label_2
_geom_angle_atom_site_label_3
_geom_angle
_geom_angle_site_symmetry_1
_geom_angle_site_symmetry_3
_geom_angle_publ_flag
C69 Re1 C67 89.0(3) . . ?
C69 Re1 C68 89.9(4) . . ?
C67 Re1 C68 88.2(4) . . ?
C69 Re1 N9 179.1(3) . . ?
C67 Re1 N9 91.6(3) . . ?
C68 Re1 N9 90.8(4) . . ?
C69 Re1 N6 90.9(3) . . ?
C67 Re1 N6 95.1(3) . . ?
C68 Re1 N6 176.7(3) . . ?
N9 Re1 N6 88.4(3) . . ?
C69 Re1 N7 95.9(3) . . ?
C67 Re1 N7 174.7(3) . . ?
C68 Re1 N7 93.7(3) . . ?
N9 Re1 N7 83.5(2) . . ?
N6 Re1 N7 83.0(2) . . ?
C64 Re2 C66 88.4(4) . . ?
C64 Re2 C65 90.2(3) . . ?
C66 Re2 C65 91.5(3) . . ?
C64 Re2 N11 93.8(3) . . ?
C66 Re2 N11 94.9(3) . . ?
C65 Re2 N11 172.5(3) . . ?
C64 Re2 N10 177.4(3) . . ?
C66 Re2 N10 90.7(3) . . ?
C65 Re2 N10 92.2(3) . . ?
N11 Re2 N10 83.9(2) . . ?
C64 Re2 N1 92.6(3) . . ?
C66 Re2 N1 177.8(3) . . ?
C65 Re2 N1 90.5(3) . . ?
N11 Re2 N1 83.0(2) . . ?
N10 Re2 N1 88.3(2) . . ?
C72 Re3 C71 88.2(3) . . ?
C72 Re3 C70 88.9(3) . . ?
C71 Re3 C70 87.8(4) . . ?
C72 Re3 N3 95.7(3) . . ?
C71 Re3 N3 96.4(3) . . ?
C70 Re3 N3 173.9(3) . . ?
C72 Re3 N2 178.4(3) . . ?
C71 Re3 N2 90.9(3) . . ?
C70 Re3 N2 92.4(3) . . ?
N3 Re3 N2 83.1(2) . . ?
C72 Re3 N5 92.1(3) . . ?
C71 Re3 N5 179.7(3) . . ?
C70 Re3 N5 92.1(3) . . ?
N3 Re3 N5 83.6(2) . . ?
N2 Re3 N5 88.7(2) . . ?
C22 N1 C12 102.3(7) . . ?
C22 N1 Re2 128.8(6) . . ?
C12 N1 Re2 128.8(5) . . ?
C22 N2 C21 103.1(7) . . ?
C22 N2 Re3 127.8(5) . . ?
C21 N2 Re3 128.9(5) . . ?
C47 N3 C41 106.3(6) . . ?
C47 N3 Re3 122.6(5) . . ?
C41 N3 Re3 131.1(5) . . ?
C47 N4 C46 108.0(6) . . ?
C47 N4 C63 127.1(7) . . ?
C46 N4 C63 124.3(7) . . ?
C23 N5 C24 103.4(6) . . ?
C23 N5 Re3 127.0(5) . . ?
C24 N5 Re3 129.4(5) . . ?
C23 N6 C33 103.3(6) . . ?
C23 N6 Re1 129.2(5) . . ?
C33 N6 Re1 127.5(5) . . ?
C40 N7 C34 105.3(6) . . ?
C40 N7 Re1 124.0(5) . . ?
C34 N7 Re1 129.9(5) . . ?
C40 N8 C39 104.8(7) . . ?
C40 N8 C62 129.5(7) . . ?
C39 N8 C62 125.6(6) . . ?
C11 N9 C9 100.8(7) . . ?
C11 N9 Re1 130.0(5) . . ?
C9 N9 Re1 129.1(5) . . ?
C11 N10 C10 102.7(6) . . ?
C11 N10 Re2 129.0(5) . . ?
C10 N10 Re2 127.8(5) . . ?
C54 N11 C48 106.3(6) . . ?
C54 N11 Re2 124.3(5) . . ?
C48 N11 Re2 129.4(4) . . ?
C54 N12 C53 107.1(6) . . ?
C54 N12 C55 129.7(7) . . ?
C53 N12 C55 122.9(7) . . ?
C10 C1 C2 119.4(9) . . ?
C10 C1 H1 120.3 . . ?
C2 C1 H1 120.3 . . ?
C3 C2 C1 131(2) . . ?
C1 C2 C3A 117.5(14) . . ?
C3 C2 C7 108(2) . . ?
C1 C2 C7 120.5(8) . . ?
C3A C2 C7 122.0(13) . . ?
C4 C3 C2 125(2) . . ?
C4 C3 H3 117.4 . . ?
C2 C3 H3 117.4 . . ?
C4A C3A C2 118.9(13) . . ?
C4A C3A H3A 120.6 . . ?
C2 C3A H3A 120.6 . . ?
C3 C4 C5 123.8(18) . . ?
C3 C4 H4 118.1 . . ?
C5 C4 H4 118.1 . . ?
C3A C4A C5A 119.5(11) . . ?
C3A C4A H4A 120.2 . . ?
C5A C4A H4A 120.2 . . ?
C6 C5 C4 117.2(17) . . ?
C6 C5 H5 121.4 . . ?
C4 C5 H5 121.4 . . ?
C6A C5A C4A 121.3(11) . . ?
C6A C5A H5A 119.4 . . ?
C4A C5A H5A 119.4 . . ?
C5 C6 C7 115.9(19) . . ?
C5 C6 H6 122.0 . . ?
C7 C6 H6 122.0 . . ?
C5A C6A C7 122.4(13) . . ?
C5A C6A H6A 118.8 . . ?
C7 C6A H6A 118.8 . . ?
C8 C7 C6A 124.5(14) . . ?
C8 C7 C2 119.7(9) . . ?
C6A C7 C2 115.8(13) . . ?
C8 C7 C6 110(2) . . ?
C2 C7 C6 130(2) . . ?
C7 C8 C9 120.4(10) . . ?
C7 C8 H8 119.8 . . ?
C9 C8 H8 119.8 . . ?
C8 C9 N9 132.5(9) . . ?
C8 C9 C10 119.8(8) . . ?
N9 C9 C10 107.7(7) . . ?
C1 C10 N10 133.6(8) . . ?
C1 C10 C9 120.0(8) . . ?
N10 C10 C9 106.5(7) . . ?
N10 C11 N9 122.0(7) . . ?
N10 C11 H11 119.0 . . ?
N9 C11 H11 119.0 . . ?
C13 C12 N1 130.0(8) . . ?
C13 C12 C21 120.9(9) . . ?
N1 C12 C21 109.0(7) . . ?
C12 C13 C14 118.4(9) . . ?
C12 C13 H13 120.8 . . ?
C14 C13 H13 120.8 . . ?
C13 C14 C19 120.5(9) . . ?
C13 C14 C15 124.0(12) . . ?
C19 C14 C15 114.3(13) . . ?
C13 C14 C15A 117.4(14) . . ?
C19 C14 C15A 120.5(13) . . ?
C16 C15 C14 122.5(16) . . ?
C16 C15 H15 118.8 . . ?
C14 C15 H15 118.8 . . ?
C16A C15A C14 119.9(16) . . ?
C16A C15A H15A 120.0 . . ?
C14 C15A H15A 120.0 . . ?
C15 C16 C17 122.4(15) . . ?
C15 C16 H16 118.8 . . ?
C17 C16 H16 118.8 . . ?
C15A C16A C17A 119.5(16) . . ?
C15A C16A H16A 120.3 . . ?
C17A C16A H16A 120.3 . . ?
C18 C17 C16 115.4(15) . . ?
C18 C17 H17 122.3 . . ?
C16 C17 H17 122.3 . . ?
C16A C17A C18 121.8(16) . . ?
C16A C17A H17A 119.1 . . ?
C18 C17A H17A 119.1 . . ?
C17 C18 C19 124.8(14) . . ?
C19 C18 C17A 117.8(15) . . ?
C17 C18 H18 117.6 . . ?
C19 C18 H18 117.6 . . ?
C18 C19 C20 120.6(9) . . ?
C18 C19 C14 119.3(9) . . ?
C20 C19 C14 120.1(9) . . ?
C21 C20 C19 118.7(8) . . ?
C21 C20 H20 120.6 . . ?
C19 C20 H20 120.6 . . ?
C20 C21 N2 131.0(8) . . ?
C20 C21 C12 121.3(8) . . ?
N2 C21 C12 107.7(8) . . ?
N1 C22 N2 117.8(7) . . ?
N1 C22 H22 121.1 . . ?
N2 C22 H22 121.1 . . ?
N6 C23 N5 118.5(6) . . ?
N6 C23 H23 120.7 . . ?
N5 C23 H23 120.7 . . ?
C25 C24 N5 131.6(7) . . ?
C25 C24 C33 119.6(7) . . ?
N5 C24 C33 108.7(6) . . ?
C24 C25 C26 118.7(8) . . ?
C24 C25 H25 120.6 . . ?
C26 C25 H25 120.6 . . ?
C25 C26 C27 121.0(8) . . ?
C25 C26 C31 119.6(7) . . ?
C27 C26 C31 119.4(7) . . ?
C28 C27 C26 119.5(9) . . ?
C28 C27 H27 120.3 . . ?
C26 C27 H27 120.3 . . ?
C27 C28 C29 121.5(9) . . ?
C27 C28 H28 119.3 . . ?
C29 C28 H28 119.3 . . ?
C30 C29 C28 121.6(9) . . ?
C30 C29 H29 119.2 . . ?
C28 C29 H29 119.2 . . ?
C29 C30 C31 120.8(9) . . ?
C29 C30 H30 119.6 . . ?
C31 C30 H30 119.6 . . ?
C32 C31 C30 122.4(8) . . ?
C32 C31 C26 120.3(7) . . ?
C30 C31 C26 117.2(8) . . ?
C31 C32 C33 119.0(8) . . ?
C31 C32 H32 120.5 . . ?
C33 C32 H32 120.5 . . ?
C32 C33 C24 122.6(7) . . ?
C32 C33 N6 131.4(8) . . ?
C24 C33 N6 106.0(6) . . ?
C35 C34 C39 121.6(7) . . ?
C35 C34 N7 130.3(7) . . ?
C39 C34 N7 108.0(7) . . ?
C34 C35 C36 117.1(9) . . ?
C34 C35 H35 121.5 . . ?
C36 C35 H35 121.5 . . ?
C35 C36 C37 120.9(10) . . ?
C35 C36 H36 119.6 . . ?
C37 C36 H36 119.6 . . ?
C38 C37 C36 122.1(9) . . ?
C38 C37 H37 119.0 . . ?
C36 C37 H37 119.0 . . ?
C37 C38 C39 116.4(9) . . ?
C37 C38 H38 121.8 . . ?
C39 C38 H38 121.8 . . ?
C34 C39 N8 107.9(7) . . ?
C34 C39 C38 121.9(8) . . ?
N8 C39 C38 130.2(8) . . ?
N7 C40 N8 113.9(7) . . ?
N7 C40 H40 123.0 . . ?
N8 C40 H40 123.0 . . ?
C42 C41 N3 131.2(8) . . ?
C42 C41 C46 120.6(9) . . ?
N3 C41 C46 108.0(7) . . ?
C43 C42 C41 116.3(9) . . ?
C43 C42 H42 121.9 . . ?
C41 C42 H42 121.9 . . ?
C42 C43 C44 122.8(10) . . ?
C42 C43 H43 118.6 . . ?
C44 C43 H43 118.6 . . ?
C45 C44 C43 122.5(10) . . ?
C45 C44 H44 118.8 . . ?
C43 C44 H44 118.8 . . ?
C46 C45 C44 115.3(9) . . ?
C46 C45 H45 122.4 . . ?
C44 C45 H45 122.4 . . ?
C45 C46 N4 131.9(8) . . ?
C45 C46 C41 122.5(9) . . ?
N4 C46 C41 105.6(7) . . ?
N3 C47 N4 112.0(7) . . ?
N3 C47 H47 124.0 . . ?
N4 C47 H47 124.0 . . ?
C49 C48 C53 119.5(8) . . ?
C49 C48 N11 132.8(7) . . ?
C53 C48 N11 107.6(6) . . ?
C50 C49 C48 118.0(8) . . ?
C50 C49 H49 121.0 . . ?
C48 C49 H49 121.0 . . ?
C49 C50 C51 122.8(8) . . ?
C49 C50 H50 118.6 . . ?
C51 C50 H50 118.6 . . ?
C52 C51 C50 121.1(9) . . ?
C52 C51 H51 119.4 . . ?
C50 C51 H51 119.4 . . ?
C51 C52 C53 116.1(8) . . ?
C51 C52 H52 121.9 . . ?
C53 C52 H52 121.9 . . ?
N12 C53 C52 131.2(7) . . ?
N12 C53 C48 106.3(7) . . ?
C52 C53 C48 122.5(8) . . ?
N11 C54 N12 112.6(7) . . ?
N11 C54 H54 123.7 . . ?
N12 C54 H54 123.7 . . ?
N12 C55 C56 112.8(6) . . ?
N12 C55 H55A 109.0 . . ?
C56 C55 H55A 109.0 . . ?
N12 C55 H55B 109.0 . . ?
C56 C55 H55B 109.0 . . ?
H55A C55 H55B 107.8 . . ?
C61 C56 C57 118.2(9) . . ?
C61 C56 C55 122.5(10) . . ?
C57 C56 C55 119.0(10) . . ?
C58 C57 C56 120.5(9) . . ?
C58 C57 H57 119.7 . . ?
C56 C57 H57 119.7 . . ?
C59 C58 C57 118.8(9) . . ?
C59 C58 C63 122.8(9) . . ?
C57 C58 C63 118.0(9) . . ?
C58 C59 C60 121.6(8) . . ?
C58 C59 H59 119.2 . . ?
C60 C59 H59 119.2 . . ?
C61 C60 C59 119.8(8) . . ?
C61 C60 C62 118.9(9) . . ?
C59 C60 C62 121.2(8) . . ?
C60 C61 C56 121.1(9) . . ?
C60 C61 H61 119.5 . . ?
C56 C61 H61 119.5 . . ?
N8 C62 C60 113.8(6) . . ?
N8 C62 H62A 108.8 . . ?
C60 C62 H62A 108.8 . . ?
N8 C62 H62B 108.8 . . ?
C60 C62 H62B 108.8 . . ?
H62A C62 H62B 107.7 . . ?
N4 C63 C58 113.7(6) . . ?
N4 C63 H63A 108.8 . . ?
C58 C63 H63A 108.8 . . ?
N4 C63 H63B 108.8 . . ?
C58 C63 H63B 108.8 . . ?
H63A C63 H63B 107.7 . . ?
O5 C64 Re2 177.9(8) . . ?
O4 C65 Re2 177.5(8) . . ?
O6 C66 Re2 179.1(9) . . ?
O7 C67 Re1 177.5(9) . . ?
O9 C68 Re1 178.8(10) . . ?
O8 C69 Re1 178.0(9) . . ?
O1 C70 Re3 179.3(8) . . ?
O2 C71 Re3 177.8(9) . . ?
O3 C72 Re3 177.2(6) . . ?
C76 C77 C78 120.0 . . ?
C76 C77 H77 120.0 . . ?
C78 C77 H77 120.0 . . ?
C77 C76 C75 120.0 . . ?
C77 C76 H76 120.0 . . ?
C75 C76 H76 120.0 . . ?
C74 C75 C76 120.0 . . ?
C74 C75 H75 120.0 . . ?
C76 C75 H75 120.0 . . ?
C75 C74 C73 120.0 . . ?
C75 C74 H74 120.0 . . ?
C73 C74 H74 120.0 . . ?
C78 C73 C74 120.0 . . ?
C78 C73 H73 120.0 . . ?
C74 C73 H73 120.0 . . ?
C73 C78 C77 120.0 . . ?
C73 C78 C79 113.9(15) . . ?
C77 C78 C79 126.1(15) . . ?
C78 C79 H79A 109.5 . . ?
C78 C79 H79B 109.5 . . ?
H79A C79 H79B 109.5 . . ?
C78 C79 H79C 109.5 . . ?
H79A C79 H79C 109.5 . . ?
H79B C79 H79C 109.5 . . ?
C85 C84 C83 120.0 . . ?
C85 C84 H84 120.0 . . ?
C83 C84 H84 120.0 . . ?
C80 C85 C84 120.0 . . ?
C80 C85 C86 120(2) . . ?
C84 C85 C86 120(2) . . ?
C81 C80 C85 120.0 . . ?
C81 C80 H80 120.0 . . ?
C85 C80 H80 120.0 . . ?
C80 C81 C82 120.0 . . ?
C80 C81 H81 120.0 . . ?
C82 C81 H81 120.0 . . ?
C83 C82 C81 120.0 . . ?
C83 C82 H82 120.0 . . ?
C81 C82 H82 120.0 . . ?
C82 C83 C84 120.0 . . ?
C82 C83 H83 120.0 . . ?
C84 C83 H83 120.0 . . ?
C85 C86 H86A 109.5 . . ?
C85 C86 H86B 109.5 . . ?
H86A C86 H86B 109.5 . . ?
C85 C86 H86C 109.5 . . ?
H86A C86 H86C 109.5 . . ?
H86B C86 H86C 109.5 . . ?

loop_
_geom_bond_atom_site_label_1
_geom_bond_atom_site_label_2
_geom_bond_distance
_geom_bond_site_symmetry_2
_geom_bond_publ_flag
Re1 C69 1.914(10) . ?
Re1 C67 1.918(8) . ?
Re1 C68 1.923(10) . ?
Re1 N9 2.170(7) . ?
Re1 N6 2.179(6) . ?
Re1 N7 2.180(5) . ?
Re2 C64 1.908(8) . ?
Re2 C66 1.918(10) . ?
Re2 C65 1.935(9) . ?
Re2 N11 2.176(6) . ?
Re2 N10 2.181(6) . ?
Re2 N1 2.186(6) . ?
Re3 C72 1.898(9) . ?
Re3 C71 1.906(9) . ?
Re3 C70 1.911(9) . ?
Re3 N3 2.185(6) . ?
Re3 N2 2.196(6) . ?
Re3 N5 2.199(6) . ?
O1 C70 1.152(9) . ?
O2 C71 1.158(9) . ?
O3 C72 1.171(9) . ?
O4 C65 1.129(9) . ?
O5 C64 1.144(9) . ?
O6 C66 1.143(10) . ?
O7 C67 1.131(8) . ?
O8 C69 1.129(9) . ?
O9 C68 1.140(10) . ?
N1 C22 1.329(9) . ?
N1 C12 1.404(10) . ?
N2 C22 1.344(9) . ?
N2 C21 1.398(9) . ?
N3 C47 1.338(8) . ?
N3 C41 1.401(10) . ?
N4 C47 1.353(9) . ?
N4 C46 1.390(10) . ?
N4 C63 1.467(9) . ?
N5 C23 1.329(9) . ?
N5 C24 1.398(8) . ?
N6 C23 1.312(9) . ?
N6 C33 1.443(9) . ?
N7 C40 1.317(9) . ?
N7 C34 1.388(9) . ?
N8 C40 1.340(8) . ?
N8 C39 1.387(10) . ?
N8 C62 1.471(9) . ?
N9 C11 1.314(9) . ?
N9 C9 1.436(9) . ?
N10 C11 1.307(9) . ?
N10 C10 1.418(9) . ?
N11 C54 1.319(8) . ?
N11 C48 1.398(9) . ?
N12 C54 1.337(9) . ?
N12 C53 1.388(9) . ?
N12 C55 1.453(8) . ?
C1 C10 1.359(11) . ?
C1 C2 1.409(11) . ?
C1 H1 0.9300 . ?
C2 C3 1.41(2) . ?
C2 C3A 1.416(13) . ?
C2 C7 1.431(13) . ?
C3 C4 1.341(19) . ?
C3 H3 0.9300 . ?
C3A C4A 1.370(14) . ?
C3A H3A 0.9300 . ?
C4 C5 1.43(2) . ?
C4 H4 0.9300 . ?
C4A C5A 1.433(16) . ?
C4A H4A 0.9300 . ?
C5 C6 1.36(2) . ?
C5 H5 0.9300 . ?
C5A C6A 1.330(14) . ?
C5A H5A 0.9300 . ?
C6 C7 1.44(2) . ?
C6 H6 0.9300 . ?
C6A C7 1.420(12) . ?
C6A H6A 0.9300 . ?
C7 C8 1.363(12) . ?
C8 C9 1.389(11) . ?
C8 H8 0.9300 . ?
C9 C10 1.453(11) . ?
C11 H11 0.9300 . ?
C12 C13 1.388(11) . ?
C12 C21 1.407(10) . ?
C13 C14 1.397(12) . ?
C13 H13 0.9300 . ?
C14 C19 1.430(12) . ?
C14 C15 1.437(16) . ?
C14 C15A 1.453(17) . ?
C15 C16 1.317(17) . ?
C15 H15 0.9300 . ?
C15A C16A 1.329(18) . ?
C15A H15A 0.9300 . ?
C16 C17 1.433(18) . ?
C16 H16 0.9300 . ?
C16A C17A 1.445(19) . ?
C16A H16A 0.9300 . ?
C17 C18 1.34(2) . ?
C17 H17 0.9300 . ?
C17A C18 1.44(2) . ?
C17A H17A 0.9300 . ?
C18 C19 1.387(12) . ?
C18 H18 0.9300 . ?
C19 C20 1.393(11) . ?
C20 C21 1.383(11) . ?
C20 H20 0.9300 . ?
C22 H22 0.9300 . ?
C23 H23 0.9300 . ?
C24 C25 1.390(10) . ?
C24 C33 1.423(10) . ?
C25 C26 1.405(10) . ?
C25 H25 0.9300 . ?
C26 C27 1.415(11) . ?
C26 C31 1.465(11) . ?
C27 C28 1.367(11) . ?
C27 H27 0.9300 . ?
C28 C29 1.394(13) . ?
C28 H28 0.9300 . ?
C29 C30 1.348(12) . ?
C29 H29 0.9300 . ?
C30 C31 1.429(10) . ?
C30 H30 0.9300 . ?
C31 C32 1.364(10) . ?
C32 C33 1.370(9) . ?
C32 H32 0.9300 . ?
C34 C35 1.370(11) . ?
C34 C39 1.371(10) . ?
C35 C36 1.374(11) . ?
C35 H35 0.9300 . ?
C36 C37 1.409(13) . ?
C36 H36 0.9300 . ?
C37 C38 1.344(12) . ?
C37 H37 0.9300 . ?
C38 C39 1.400(10) . ?
C38 H38 0.9300 . ?
C40 H40 0.9300 . ?
C41 C42 1.383(11) . ?
C41 C46 1.424(10) . ?
C42 C43 1.353(13) . ?
C42 H42 0.9300 . ?
C43 C44 1.387(14) . ?
C43 H43 0.9300 . ?
C44 C45 1.380(14) . ?
C44 H44 0.9300 . ?
C45 C46 1.365(11) . ?
C45 H45 0.9300 . ?
C47 H47 0.9300 . ?
C48 C49 1.381(10) . ?
C48 C53 1.396(10) . ?
C49 C50 1.357(11) . ?
C49 H49 0.9300 . ?
C50 C51 1.379(11) . ?
C50 H50 0.9300 . ?
C51 C52 1.379(11) . ?
C51 H51 0.9300 . ?
C52 C53 1.395(11) . ?
C52 H52 0.9300 . ?
C54 H54 0.9300 . ?
C55 C56 1.533(11) . ?
C55 H55A 0.9700 . ?
C55 H55B 0.9700 . ?
C56 C61 1.372(12) . ?
C56 C57 1.414(12) . ?
C57 C58 1.378(11) . ?
C57 H57 0.9300 . ?
C58 C59 1.365(11) . ?
C58 C63 1.493(11) . ?
C59 C60 1.369(11) . ?
C59 H59 0.9300 . ?
C60 C61 1.365(10) . ?
C60 C62 1.519(11) . ?
C61 H61 0.9300 . ?
C62 H62A 0.9700 . ?
C62 H62B 0.9700 . ?
C63 H63A 0.9700 . ?
C63 H63B 0.9700 . ?
C77 C76 1.3900 . ?
C77 C78 1.3900 . ?
C77 H77 0.9300 . ?
C76 C75 1.3900 . ?
C76 H76 0.9300 . ?
C75 C74 1.3900 . ?
C75 H75 0.9300 . ?
C74 C73 1.3900 . ?
C74 H74 0.9300 . ?
C73 C78 1.3900 . ?
C73 H73 0.9300 . ?
C78 C79 1.408(15) . ?
C79 H79A 0.9600 . ?
C79 H79B 0.9600 . ?
C79 H79C 0.9600 . ?
C84 C85 1.3900 . ?
C84 C83 1.3900 . ?
C84 H84 0.9300 . ?
C85 C80 1.3900 . ?
C85 C86 1.529(17) . ?
C80 C81 1.3900 . ?
C80 H80 0.9300 . ?
C81 C82 1.3900 . ?
C81 H81 0.9300 . ?
C82 C83 1.3900 . ?
C82 H82 0.9300 . ?
C83 H83 0.9300 . ?
C86 H86A 0.9600 . ?
C86 H86B 0.9600 . ?
C86 H86C 0.9600 . ?

loop_
_geom_torsion_atom_site_label_1
_geom_torsion_atom_site_label_2
_geom_torsion_atom_site_label_3
_geom_torsion_atom_site_label_4
_geom_torsion
_geom_torsion_site_symmetry_1
_geom_torsion_site_symmetry_2
_geom_torsion_site_symmetry_3
_geom_torsion_site_symmetry_4
_geom_torsion_publ_flag
C10 C1 C2 C3 179.1(9) . . . . ?
C10 C1 C2 C3A 178.4(8) . . . . ?
C10 C1 C2 C7 -4.1(13) . . . . ?
C1 C2 C3 C4 177.1(13) . . . . ?
C7 C2 C3 C4 0.0(3) . . . . ?
C1 C2 C3A C4A 176.2(11) . . . . ?
C7 C2 C3A C4A -1.3(13) . . . . ?
C2 C3 C4 C5 0.0(3) . . . . ?
C2 C3A C4A C5A 2.2(19) . . . . ?
C3 C4 C5 C6 0.0(7) . . . . ?
C3A C4A C5A C6A 0(2) . . . . ?
C4 C5 C6 C7 0.1(9) . . . . ?
C4A C5A C6A C7 -4(2) . . . . ?
C5A C6A C7 C8 -175.5(13) . . . . ?
C5A C6A C7 C2 4(2) . . . . ?
C3 C2 C7 C8 178.0(9) . . . . ?
C1 C2 C7 C8 0.5(12) . . . . ?
C3A C2 C7 C8 178.0(9) . . . . ?
C1 C2 C7 C6A -179.3(11) . . . . ?
C3A C2 C7 C6A -1.9(13) . . . . ?
C3 C2 C7 C6 0.1(7) . . . . ?
C1 C2 C7 C6 -177.4(12) . . . . ?
C5 C6 C7 C8 -178.2(10) . . . . ?
C5 C6 C7 C2 -0.1(10) . . . . ?
C6A C7 C8 C9 -176.7(11) . . . . ?
C2 C7 C8 C9 3.5(13) . . . . ?
C6 C7 C8 C9 -178.2(10) . . . . ?
C7 C8 C9 N9 174.1(9) . . . . ?
C7 C8 C9 C10 -4.0(13) . . . . ?
C11 N9 C9 C8 176.8(9) . . . . ?
Re1 N9 C9 C8 0.0(14) . . . . ?
C11 N9 C9 C10 -4.9(9) . . . . ?
Re1 N9 C9 C10 178.2(5) . . . . ?
C2 C1 C10 N10 -176.7(8) . . . . ?
C2 C1 C10 C9 3.5(14) . . . . ?
C11 N10 C10 C1 -178.1(10) . . . . ?
Re2 N10 C10 C1 -5.7(14) . . . . ?
C11 N10 C10 C9 1.7(9) . . . . ?
Re2 N10 C10 C9 174.1(5) . . . . ?
C8 C9 C10 C1 0.4(13) . . . . ?
N9 C9 C10 C1 -178.1(8) . . . . ?
C8 C9 C10 N10 -179.4(7) . . . . ?
N9 C9 C10 N10 2.1(9) . . . . ?
C10 N10 C11 N9 -5.9(10) . . . . ?
Re2 N10 C11 N9 -178.2(5) . . . . ?
C9 N9 C11 N10 7.1(10) . . . . ?
Re1 N9 C11 N10 -176.1(6) . . . . ?
C22 N1 C12 C13 175.0(8) . . . . ?
Re2 N1 C12 C13 -8.4(11) . . . . ?
C22 N1 C12 C21 -2.2(7) . . . . ?
Re2 N1 C12 C21 174.4(4) . . . . ?
N1 C12 C13 C14 -178.0(7) . . . . ?
C21 C12 C13 C14 -1.2(12) . . . . ?
C12 C13 C14 C19 -0.7(13) . . . . ?
C12 C13 C14 C15 166.1(19) . . . . ?
C12 C13 C14 C15A -166.6(19) . . . . ?
C13 C14 C15 C16 -179.8(17) . . . . ?
C19 C14 C15 C16 -12(3) . . . . ?
C13 C14 C15A C16A 177.3(19) . . . . ?
C19 C14 C15A C16A 11(3) . . . . ?
C14 C15 C16 C17 8(4) . . . . ?
C14 C15A C16A C17A -3(4) . . . . ?
C15 C16 C17 C18 -4(4) . . . . ?
C15A C16A C17A C18 -2(5) . . . . ?
C16 C17 C18 C19 5(3) . . . . ?
C16A C17A C18 C19 0(4) . . . . ?
C17 C18 C19 C20 170(2) . . . . ?
C17A C18 C19 C20 -173(2) . . . . ?
C17 C18 C19 C14 -10(2) . . . . ?
C17A C18 C19 C14 8(2) . . . . ?
C13 C14 C19 C18 -179.2(8) . . . . ?
C15 C14 C19 C18 13(2) . . . . ?
C15A C14 C19 C18 -14(2) . . . . ?
C13 C14 C19 C20 1.3(12) . . . . ?
C15 C14 C19 C20 -166.6(17) . . . . ?
C15A C14 C19 C20 167(2) . . . . ?
C18 C19 C20 C21 -179.6(7) . . . . ?
C14 C19 C20 C21 -0.2(11) . . . . ?
C19 C20 C21 N2 177.4(7) . . . . ?
C19 C20 C21 C12 -1.7(10) . . . . ?
C22 N2 C21 C20 -177.9(7) . . . . ?
Re3 N2 C21 C20 -3.0(10) . . . . ?
C22 N2 C21 C12 1.3(7) . . . . ?
Re3 N2 C21 C12 176.2(4) . . . . ?
C13 C12 C21 C20 2.4(11) . . . . ?
N1 C12 C21 C20 179.8(6) . . . . ?
C13 C12 C21 N2 -176.9(6) . . . . ?
N1 C12 C21 N2 0.6(7) . . . . ?
C12 N1 C22 N2 3.3(8) . . . . ?
Re2 N1 C22 N2 -173.3(4) . . . . ?
C21 N2 C22 N1 -3.0(8) . . . . ?
Re3 N2 C22 N1 -178.0(4) . . . . ?
C33 N6 C23 N5 -2.9(9) . . . . ?
Re1 N6 C23 N5 176.4(5) . . . . ?
C24 N5 C23 N6 2.1(9) . . . . ?
Re3 N5 C23 N6 177.0(5) . . . . ?
C23 N5 C24 C25 178.5(8) . . . . ?
Re3 N5 C24 C25 3.8(11) . . . . ?
C23 N5 C24 C33 -0.3(8) . . . . ?
Re3 N5 C24 C33 -175.0(5) . . . . ?
N5 C24 C25 C26 -178.9(7) . . . . ?
C33 C24 C25 C26 -0.2(11) . . . . ?
C24 C25 C26 C27 -179.4(8) . . . . ?
C24 C25 C26 C31 2.6(11) . . . . ?
C25 C26 C27 C28 -174.0(9) . . . . ?
C31 C26 C27 C28 4.1(13) . . . . ?
C26 C27 C28 C29 -2.5(15) . . . . ?
C27 C28 C29 C30 1.0(17) . . . . ?
C28 C29 C30 C31 -1.3(15) . . . . ?
C29 C30 C31 C32 179.5(8) . . . . ?
C29 C30 C31 C26 2.8(12) . . . . ?
C25 C26 C31 C32 -2.8(12) . . . . ?
C27 C26 C31 C32 179.1(7) . . . . ?
C25 C26 C31 C30 173.9(7) . . . . ?
C27 C26 C31 C30 -4.2(11) . . . . ?
C30 C31 C32 C33 -176.0(7) . . . . ?
C26 C31 C32 C33 0.5(11) . . . . ?
C31 C32 C33 C24 2.0(11) . . . . ?
C31 C32 C33 N6 179.5(7) . . . . ?
C25 C24 C33 C32 -2.2(11) . . . . ?
N5 C24 C33 C32 176.8(7) . . . . ?
C25 C24 C33 N6 179.7(6) . . . . ?
N5 C24 C33 N6 -1.3(8) . . . . ?
C23 N6 C33 C32 -175.5(8) . . . . ?
Re1 N6 C33 C32 5.2(11) . . . . ?
C23 N6 C33 C24 2.3(8) . . . . ?
Re1 N6 C33 C24 -177.0(5) . . . . ?
C40 N7 C34 C35 -177.1(9) . . . . ?
Re1 N7 C34 C35 13.0(13) . . . . ?
C40 N7 C34 C39 1.3(9) . . . . ?
Re1 N7 C34 C39 -168.6(5) . . . . ?
C39 C34 C35 C36 2.5(14) . . . . ?
N7 C34 C35 C36 -179.3(9) . . . . ?
C34 C35 C36 C37 -2.7(15) . . . . ?
C35 C36 C37 C38 1.4(18) . . . . ?
C36 C37 C38 C39 0.1(17) . . . . ?
C35 C34 C39 N8 177.7(8) . . . . ?
N7 C34 C39 N8 -0.9(9) . . . . ?
C35 C34 C39 C38 -1.1(13) . . . . ?
N7 C34 C39 C38 -179.7(8) . . . . ?
C40 N8 C39 C34 0.2(9) . . . . ?
C62 N8 C39 C34 175.8(7) . . . . ?
C40 N8 C39 C38 178.8(9) . . . . ?
C62 N8 C39 C38 -5.6(15) . . . . ?
C37 C38 C39 C34 -0.3(14) . . . . ?
C37 C38 C39 N8 -178.8(9) . . . . ?
C34 N7 C40 N8 -1.2(9) . . . . ?
Re1 N7 C40 N8 169.4(5) . . . . ?
C39 N8 C40 N7 0.7(9) . . . . ?
C62 N8 C40 N7 -174.7(8) . . . . ?
C47 N3 C41 C42 -176.6(9) . . . . ?
Re3 N3 C41 C42 2.1(14) . . . . ?
C47 N3 C41 C46 -0.4(9) . . . . ?
Re3 N3 C41 C46 178.2(5) . . . . ?
N3 C41 C42 C43 177.7(10) . . . . ?
C46 C41 C42 C43 2.0(15) . . . . ?
C41 C42 C43 C44 -0.3(19) . . . . ?
C42 C43 C44 C45 -1(2) . . . . ?
C43 C44 C45 C46 0(2) . . . . ?
C44 C45 C46 N4 -178.3(11) . . . . ?
C44 C45 C46 C41 1.2(17) . . . . ?
C47 N4 C46 C45 179.3(11) . . . . ?
C63 N4 C46 C45 -9.2(16) . . . . ?
C47 N4 C46 C41 -0.3(9) . . . . ?
C63 N4 C46 C41 171.2(8) . . . . ?
C42 C41 C46 C45 -2.5(14) . . . . ?
N3 C41 C46 C45 -179.2(9) . . . . ?
C42 C41 C46 N4 177.1(8) . . . . ?
N3 C41 C46 N4 0.5(9) . . . . ?
C41 N3 C47 N4 0.2(9) . . . . ?
Re3 N3 C47 N4 -178.6(5) . . . . ?
C46 N4 C47 N3 0.1(9) . . . . ?
C63 N4 C47 N3 -171.1(8) . . . . ?
C54 N11 C48 C49 -179.7(9) . . . . ?
Re2 N11 C48 C49 0.4(13) . . . . ?
C54 N11 C48 C53 2.2(9) . . . . ?
Re2 N11 C48 C53 -177.8(5) . . . . ?
C53 C48 C49 C50 1.4(12) . . . . ?
N11 C48 C49 C50 -176.6(9) . . . . ?
C48 C49 C50 C51 -0.3(14) . . . . ?
C49 C50 C51 C52 -0.5(15) . . . . ?
C50 C51 C52 C53 0.2(14) . . . . ?
C54 N12 C53 C52 -177.5(9) . . . . ?
C55 N12 C53 C52 7.3(15) . . . . ?
C54 N12 C53 C48 0.9(9) . . . . ?
C55 N12 C53 C48 -174.3(8) . . . . ?
C51 C52 C53 N12 179.1(9) . . . . ?
C51 C52 C53 C48 1.0(13) . . . . ?
C49 C48 C53 N12 179.7(7) . . . . ?
N11 C48 C53 N12 -1.9(9) . . . . ?
C49 C48 C53 C52 -1.8(13) . . . . ?
N11 C48 C53 C52 176.7(8) . . . . ?
C48 N11 C54 N12 -1.6(9) . . . . ?
Re2 N11 C54 N12 178.3(5) . . . . ?
C53 N12 C54 N11 0.5(10) . . . . ?
C55 N12 C54 N11 175.2(9) . . . . ?
C54 N12 C55 C56 0.6(14) . . . . ?
C53 N12 C55 C56 174.6(8) . . . . ?
N12 C55 C56 C61 -90.1(10) . . . . ?
N12 C55 C56 C57 96.6(9) . . . . ?
C61 C56 C57 C58 1.4(11) . . . . ?
C55 C56 C57 C58 175.0(6) . . . . ?
C56 C57 C58 C59 -2.1(11) . . . . ?
C56 C57 C58 C63 -174.6(7) . . . . ?
C57 C58 C59 C60 1.7(11) . . . . ?
C63 C58 C59 C60 173.8(7) . . . . ?
C58 C59 C60 C61 -0.5(11) . . . . ?
C58 C59 C60 C62 -175.6(7) . . . . ?
C59 C60 C61 C56 -0.2(11) . . . . ?
C62 C60 C61 C56 175.0(7) . . . . ?
C57 C56 C61 C60 -0.3(11) . . . . ?
C55 C56 C61 C60 -173.6(6) . . . . ?
C40 N8 C62 C60 -10.2(13) . . . . ?
C39 N8 C62 C60 175.3(8) . . . . ?
C61 C60 C62 N8 105.4(9) . . . . ?
C59 C60 C62 N8 -79.5(9) . . . . ?
C47 N4 C63 C58 -24.2(13) . . . . ?
C46 N4 C63 C58 166.0(8) . . . . ?
C59 C58 C63 N4 108.8(9) . . . . ?
C57 C58 C63 N4 -79.1(10) . . . . ?
C78 C77 C76 C75 0.0 . . . . ?
C77 C76 C75 C74 0.0 . . . . ?
C76 C75 C74 C73 0.0 . . . . ?
C75 C74 C73 C78 0.0 . . . . ?
C74 C73 C78 C77 0.0 . . . . ?
C74 C73 C78 C79 -177.3(15) . . . . ?
C76 C77 C78 C73 0.0 . . . . ?
C76 C77 C78 C79 177.0(17) . . . . ?
C83 C84 C85 C80 0.0 . . . . ?
C83 C84 C85 C86 179(3) . . . . ?
C84 C85 C80 C81 0.0 . . . . ?
C86 C85 C80 C81 -179(3) . . . . ?
C85 C80 C81 C82 0.0 . . . . ?
C80 C81 C82 C83 0.0 . . . . ?
C81 C82 C83 C84 0.0 . . . . ?
C85 C84 C83 C82 0.0 . . . . ?
